data_4086356
loop_
_publ_author_name
'Chen, Yang'
'Fang, Xiangdong'
'Dan, Wenyan'

_publ_section_title
;
 1,2-Azaborolyl-Ligated Titanium(IV) Half-Metallocenes: Synthesis,
 Characterization, and Catalytic Activity in Ethylene Polymerization
;
_journal_issue 1
_journal_name_full Organometallics
_journal_page_first 15
_journal_paper_doi 10.1021/acs.organomet.5b00779
_journal_volume 35
_journal_year 2016
_chemical_formula_sum 'C19 H37 B Cl2 N2 Ti'
_chemical_formula_weight 423.12
_chemical_name_common Titanium
_chemical_name_systematic
; 
 ? 
;
_space_group_IT_number 14
_symmetry_cell_setting monoclinic
_symmetry_space_group_name_Hall '-P 2yn'
_symmetry_space_group_name_H-M 'P 1 21/n 1'
_atom_sites_solution_hydrogens geom
_atom_sites_solution_primary direct
_atom_sites_solution_secondary difmap
_audit_creation_method SHELXL-97
_cell_angle_alpha 90.00
_cell_angle_beta 118.327(2)
_cell_angle_gamma 90.00
_cell_formula_units_Z 4
_cell_length_a 16.4907(12)
_cell_length_b 9.3901(7)
_cell_length_c 16.8718(13)
_cell_measurement_temperature 296(2)
_cell_volume 2299.7(3)
_computing_structure_refinement 'SHELXL-97 (Sheldrick, 1997)'
_computing_structure_solution 'SHELXS-97 (Sheldrick, 1990)'
_diffrn_ambient_temperature 296(2)
_diffrn_measured_fraction_theta_full 0.991
_diffrn_measured_fraction_theta_max 0.991
_diffrn_radiation_monochromator graphite
_diffrn_radiation_source 'fine-focus sealed tube'
_diffrn_radiation_type MoK\a
_diffrn_radiation_wavelength 0.71073
_diffrn_reflns_av_R_equivalents 0.0308
_diffrn_reflns_av_sigmaI/netI 0.0335
_diffrn_reflns_limit_h_max 19
_diffrn_reflns_limit_h_min -20
_diffrn_reflns_limit_k_max 11
_diffrn_reflns_limit_k_min -11
_diffrn_reflns_limit_l_max 18
_diffrn_reflns_limit_l_min -20
_diffrn_reflns_number 14687
_diffrn_reflns_theta_full 26.00
_diffrn_reflns_theta_max 26.00
_diffrn_reflns_theta_min 3.22
_exptl_absorpt_coefficient_mu 0.609
_exptl_absorpt_correction_T_max 0.9586
_exptl_absorpt_correction_T_min 0.8726
_exptl_absorpt_correction_type empirical
_exptl_absorpt_process_details 'APEX II'
_exptl_crystal_colour violet
_exptl_crystal_density_diffrn 1.222
_exptl_crystal_density_method 'not measured'
_exptl_crystal_description block
_exptl_crystal_F_000 904
_exptl_crystal_size_max 0.23
_exptl_crystal_size_mid 0.18
_exptl_crystal_size_min 0.07
_refine_diff_density_max 0.537
_refine_diff_density_min -0.469
_refine_diff_density_rms 0.080
_refine_ls_extinction_method none
_refine_ls_goodness_of_fit_ref 1.528
_refine_ls_hydrogen_treatment mixed
_refine_ls_matrix_type full
_refine_ls_number_parameters 246
_refine_ls_number_reflns 4490
_refine_ls_number_restraints 30
_refine_ls_restrained_S_all 1.523
_refine_ls_R_factor_all 0.0628
_refine_ls_R_factor_gt 0.0546
_refine_ls_shift/su_max 0.000
_refine_ls_shift/su_mean 0.000
_refine_ls_structure_factor_coef Fsqd
_refine_ls_weighting_details 'calc w=1/[\s^2^(Fo^2^)+(0.0156P)^2^+2.5425P] where P=(Fo^2^+2Fc^2^)/3'
_refine_ls_weighting_scheme calc
_refine_ls_wR_factor_gt 0.1271
_refine_ls_wR_factor_ref 0.1303
_reflns_number_gt 3841
_reflns_number_total 4490
_reflns_threshold_expression >2sigma(I)
_cod_data_source_file om5b00779_si_006.cif
_cod_data_source_block ti
_cod_depositor_comments
;
The following automatic conversions were performed:

'_symmetry_cell_setting' value 'Monoclinic' changed to 'monoclinic'
according to
/usr/data/users/saulius/crontab/automatic-downloads/rss-feeds/ACS/lib/dictionaries/cif_core.dic
dictionary named 'cif_core.dic' version 2.4.2 from 2011-04-26.

Automatic conversion script
Id: cif_fix_values 4268 2015-11-12 08:31:59Z antanas 

 Adding full bibliography for 4086356--4086361.cif.
;
_cod_original_sg_symbol_H-M 'P 21/n'
_cod_database_code 4086356

loop_
_symmetry_equiv_pos_as_xyz
'x, y, z'
'-x+1/2, y+1/2, -z+1/2'
'-x, -y, -z'
'x-1/2, -y-1/2, z-1/2'

loop_
_atom_site_label
_atom_site_type_symbol
_atom_site_fract_x
_atom_site_fract_y
_atom_site_fract_z
_atom_site_U_iso_or_equiv
_atom_site_adp_type
_atom_site_occupancy
_atom_site_symmetry_multiplicity
_atom_site_calc_flag
_atom_site_refinement_flags
_atom_site_disorder_assembly
_atom_site_disorder_group
Ti1 Ti 0.47436(4) 0.73971(6) 0.24357(4) 0.02532(16) Uani 1 1 d . . .
Cl1 Cl 0.44546(6) 0.79946(12) 0.36045(6) 0.0475(3) Uani 1 1 d . . .
Cl2 Cl 0.60325(6) 0.87414(9) 0.28440(6) 0.0427(2) Uani 1 1 d . . .
N1 N 0.32890(17) 0.6697(3) 0.13080(17) 0.0273(6) Uani 1 1 d . . .
N2 N 0.52071(17) 0.5569(3) 0.26687(17) 0.0270(6) Uani 1 1 d . . .
B1 B 0.3845(3) 0.6417(4) 0.0849(2) 0.0332(8) Uani 1 1 d . . .
C11 C 0.5777(2) 0.4576(3) 0.3064(2) 0.0297(7) Uani 1 1 d . A .
C7 C 0.2541(2) 0.5785(4) 0.1332(2) 0.0324(7) Uani 1 1 d . . .
C3 C 0.3297(2) 0.8165(4) 0.1466(2) 0.0357(8) Uani 1 1 d . . .
H3A H 0.2885 0.8644 0.1650 0.043 Uiso 1 1 calc R . .
C1 C 0.4266(2) 0.7847(4) 0.0861(2) 0.0381(8) Uani 1 1 d . . .
C12 C 0.5728(2) 0.3796(4) 0.3857(2) 0.0373(8) Uani 1 1 d . . .
C2 C 0.3859(2) 0.8867(4) 0.1176(2) 0.0420(9) Uani 1 1 d . . .
C10 C 0.2399(3) 0.6135(5) 0.2140(3) 0.0536(11) Uani 1 1 d . . .
H10A H 0.2240 0.7122 0.2121 0.080 Uiso 1 1 calc R . .
H10B H 0.2958 0.5946 0.2686 0.080 Uiso 1 1 calc R . .
H10C H 0.1912 0.5556 0.2124 0.080 Uiso 1 1 calc R . .
C9 C 0.2791(3) 0.4227(4) 0.1381(3) 0.0440(9) Uani 1 1 d . . .
H9A H 0.2878 0.3985 0.0874 0.066 Uiso 1 1 calc R . .
H9B H 0.2304 0.3658 0.1373 0.066 Uiso 1 1 calc R . .
H9C H 0.3350 0.4050 0.1928 0.066 Uiso 1 1 calc R . .
C8 C 0.1662(2) 0.6090(4) 0.0466(3) 0.0477(10) Uani 1 1 d . . .
H8A H 0.1510 0.7081 0.0443 0.072 Uiso 1 1 calc R . .
H8B H 0.1169 0.5524 0.0448 0.072 Uiso 1 1 calc R . .
H8C H 0.1753 0.5857 -0.0041 0.072 Uiso 1 1 calc R . .
C4 C 0.3921(3) 0.4988(5) 0.0397(3) 0.0525(11) Uani 1 1 d . . .
H4A H 0.3461 0.4979 -0.0225 0.079 Uiso 1 1 calc R . .
H4B H 0.3826 0.4192 0.0701 0.079 Uiso 1 1 calc R . .
H4C H 0.4521 0.4923 0.0440 0.079 Uiso 1 1 calc R . .
C16 C 0.6530(3) 0.4255(4) 0.2771(3) 0.0460(9) Uani 1 1 d . . .
C5 C 0.4925(3) 0.8214(5) 0.0505(3) 0.0609(13) Uani 1 1 d . . .
H5A H 0.4587 0.8349 -0.0135 0.091 Uiso 1 1 calc R . .
H5B H 0.5359 0.7451 0.0638 0.091 Uiso 1 1 calc R . .
H5C H 0.5249 0.9074 0.0785 0.091 Uiso 1 1 calc R . .
C6 C 0.4016(3) 1.0446(4) 0.1246(3) 0.0679(15) Uani 1 1 d . . .
H6A H 0.3603 1.0887 0.0684 0.102 Uiso 1 1 calc R . .
H6B H 0.4640 1.0641 0.1384 0.102 Uiso 1 1 calc R . .
H6C H 0.3904 1.0820 0.1715 0.102 Uiso 1 1 calc R . .
C17 C 0.6434(3) 0.5251(6) 0.2029(3) 0.0637(13) Uani 1 1 d . A .
H17A H 0.6533 0.6213 0.2248 0.096 Uiso 1 1 calc R . .
H17B H 0.5826 0.5165 0.1528 0.096 Uiso 1 1 calc R . .
H17C H 0.6882 0.5008 0.1840 0.096 Uiso 1 1 calc R . .
C13A C 0.4855(13) 0.445(2) 0.3975(14) 0.050(2) Uani 0.331(18) 1 d PU A 1
C13B C 0.4777(6) 0.3801(13) 0.3736(7) 0.050(2) Uani 0.669(18) 1 d PU A 2
C14A C 0.6378(4) 0.4718(10) 0.4705(4) 0.061(2) Uani 0.768(12) 1 d PU A 1
C14B C 0.6543(16) 0.377(3) 0.4788(14) 0.061(2) Uani 0.232(12) 1 d PU A 2
C15A C 0.6080(6) 0.2232(7) 0.4009(5) 0.072(2) Uani 0.733(9) 1 d PU A 1
C15B C 0.5295(17) 0.2229(19) 0.3522(14) 0.072(2) Uani 0.267(9) 1 d PU A 2
C18A C 0.6302(5) 0.2752(6) 0.2242(5) 0.0643(18) Uani 0.766(8) 1 d PU A 1
C18B C 0.6930(17) 0.276(2) 0.3033(16) 0.0643(18) Uani 0.234(8) 1 d PU A 2
C19A C 0.7494(4) 0.4251(11) 0.3499(5) 0.064(2) Uani 0.682(10) 1 d PU A 1
C19B C 0.7458(9) 0.524(2) 0.3645(10) 0.064(2) Uani 0.318(10) 1 d PU A 2

loop_
_atom_site_aniso_label
_atom_site_aniso_U_11
_atom_site_aniso_U_22
_atom_site_aniso_U_33
_atom_site_aniso_U_23
_atom_site_aniso_U_13
_atom_site_aniso_U_12
Ti1 0.0231(3) 0.0237(3) 0.0234(3) -0.0007(2) 0.0064(2) 0.0011(2)
Cl1 0.0330(5) 0.0693(7) 0.0364(5) -0.0172(4) 0.0133(4) 0.0070(4)
Cl2 0.0346(5) 0.0348(5) 0.0486(5) -0.0027(4) 0.0114(4) -0.0083(4)
N1 0.0244(13) 0.0281(14) 0.0239(13) -0.0014(11) 0.0070(11) -0.0015(11)
N2 0.0256(13) 0.0275(13) 0.0292(14) 0.0008(11) 0.0140(11) -0.0003(11)
B1 0.033(2) 0.042(2) 0.0204(17) 0.0006(15) 0.0091(16) -0.0023(17)
C11 0.0229(16) 0.0252(16) 0.0341(17) -0.0029(13) 0.0078(14) -0.0030(13)
C7 0.0232(16) 0.0386(19) 0.0298(17) -0.0034(14) 0.0080(14) -0.0051(14)
C3 0.0279(17) 0.0311(17) 0.0357(18) -0.0009(14) 0.0049(15) 0.0034(14)
C1 0.0365(19) 0.045(2) 0.0251(17) 0.0087(15) 0.0079(15) -0.0063(16)
C12 0.039(2) 0.0340(18) 0.0315(18) 0.0072(15) 0.0103(16) 0.0059(15)
C2 0.0352(19) 0.0313(18) 0.0343(19) 0.0090(15) -0.0042(16) -0.0017(15)
C10 0.045(2) 0.072(3) 0.051(2) -0.014(2) 0.028(2) -0.015(2)
C9 0.040(2) 0.039(2) 0.050(2) 0.0047(17) 0.0184(18) -0.0049(16)
C8 0.0298(19) 0.051(2) 0.046(2) 0.0038(18) 0.0044(17) -0.0052(17)
C4 0.049(2) 0.070(3) 0.047(2) -0.026(2) 0.030(2) -0.015(2)
C16 0.036(2) 0.040(2) 0.066(3) 0.0021(19) 0.028(2) 0.0073(16)
C5 0.060(3) 0.078(3) 0.042(2) 0.015(2) 0.023(2) -0.022(2)
C6 0.054(3) 0.033(2) 0.070(3) 0.015(2) -0.008(2) -0.0052(19)
C17 0.049(3) 0.095(4) 0.062(3) 0.004(3) 0.039(2) 0.013(2)
C13A 0.040(3) 0.055(6) 0.059(5) 0.023(4) 0.027(3) 0.001(4)
C13B 0.040(3) 0.055(6) 0.059(5) 0.023(4) 0.027(3) 0.001(4)
C14A 0.055(3) 0.084(6) 0.041(3) -0.019(4) 0.021(3) -0.015(4)
C14B 0.055(3) 0.084(6) 0.041(3) -0.019(4) 0.021(3) -0.015(4)
C15A 0.113(6) 0.042(3) 0.069(5) 0.029(3) 0.051(4) 0.031(4)
C15B 0.113(6) 0.042(3) 0.069(5) 0.029(3) 0.051(4) 0.031(4)
C18A 0.091(5) 0.043(3) 0.080(4) -0.016(3) 0.058(4) 0.006(3)
C18B 0.091(5) 0.043(3) 0.080(4) -0.016(3) 0.058(4) 0.006(3)
C19A 0.024(2) 0.113(7) 0.051(3) -0.014(4) 0.014(2) 0.009(4)
C19B 0.024(2) 0.113(7) 0.051(3) -0.014(4) 0.014(2) 0.009(4)

loop_
_atom_type_symbol
_atom_type_description
_atom_type_scat_dispersion_real
_atom_type_scat_dispersion_imag
_atom_type_scat_source
C C 0.0033 0.0016 'International Tables Vol C Tables 4.2.6.8 and 6.1.1.4'
H H 0.0000 0.0000 'International Tables Vol C Tables 4.2.6.8 and 6.1.1.4'
B B 0.0013 0.0007 'International Tables Vol C Tables 4.2.6.8 and 6.1.1.4'
N N 0.0061 0.0033 'International Tables Vol C Tables 4.2.6.8 and 6.1.1.4'
Cl Cl 0.1484 0.1585 'International Tables Vol C Tables 4.2.6.8 and 6.1.1.4'
Ti Ti 0.2776 0.4457 'International Tables Vol C Tables 4.2.6.8 and 6.1.1.4'

loop_
_geom_angle_atom_site_label_1
_geom_angle_atom_site_label_2
_geom_angle_atom_site_label_3
_geom_angle
N2 Ti1 C3 129.42(12)
N2 Ti1 Cl2 102.61(8)
C3 Ti1 Cl2 123.42(9)
N2 Ti1 Cl1 106.08(9)
C3 Ti1 Cl1 88.05(10)
Cl2 Ti1 Cl1 98.52(4)
N2 Ti1 N1 94.20(10)
C3 Ti1 N1 35.34(10)
Cl2 Ti1 N1 148.26(7)
Cl1 Ti1 N1 102.44(7)
N2 Ti1 C2 138.64(13)
C3 Ti1 C2 35.05(13)
Cl2 Ti1 C2 92.15(9)
Cl1 Ti1 C2 109.63(11)
N1 Ti1 C2 58.44(11)
N2 Ti1 C1 106.40(12)
C3 Ti1 C1 58.17(13)
Cl2 Ti1 C1 90.35(9)
Cl1 Ti1 C1 143.45(10)
N1 Ti1 C1 58.87(10)
C2 Ti1 C1 34.23(13)
N2 Ti1 B1 82.12(12)
C3 Ti1 B1 57.92(13)
Cl2 Ti1 B1 120.91(10)
Cl1 Ti1 B1 137.34(10)
N1 Ti1 B1 34.95(11)
C2 Ti1 B1 57.48(13)
C1 Ti1 B1 35.29(12)
C3 N1 B1 108.8(3)
C3 N1 C7 118.9(3)
B1 N1 C7 128.9(3)
C3 N1 Ti1 69.86(17)
B1 N1 Ti1 79.90(18)
C7 N1 Ti1 132.02(19)
C11 N2 Ti1 158.0(2)
N1 B1 C1 103.3(3)
N1 B1 C4 128.1(3)
C1 B1 C4 128.5(3)
N1 B1 Ti1 65.15(16)
C1 B1 Ti1 68.19(19)
C4 B1 Ti1 132.7(3)
N2 C11 C12 118.0(3)
N2 C11 C16 118.5(3)
C12 C11 C16 123.4(3)
C9 C7 C8 110.3(3)
C9 C7 N1 110.0(3)
C8 C7 N1 106.5(3)
C9 C7 C10 108.2(3)
C8 C7 C10 109.8(3)
N1 C7 C10 111.9(3)
C2 C3 N1 110.1(3)
C2 C3 Ti1 76.1(2)
N1 C3 Ti1 74.80(17)
C2 C1 B1 108.1(3)
C2 C1 C5 123.8(4)
B1 C1 C5 127.7(4)
C2 C1 Ti1 70.75(19)
B1 C1 Ti1 76.52(19)
C5 C1 Ti1 123.7(2)
C13B C12 C14B 120.3(10)
C13B C12 C15A 108.3(6)
C14B C12 C15A 74.7(12)
C13B C12 C11 111.2(4)
C14B C12 C11 121.1(10)
C15A C12 C11 114.7(4)
C13B C12 C14A 110.0(6)
C14B C12 C14A 34.5(10)
C15A C12 C14A 109.2(5)
C11 C12 C14A 103.3(4)
C13B C12 C15B 72.1(10)
C14B C12 C15B 112.3(14)
C15A C12 C15B 42.8(8)
C11 C12 C15B 108.7(7)
C14A C12 C15B 144.5(8)
C13B C12 C13A 25.2(6)
C14B C12 C13A 105.9(12)
C15A C12 C13A 127.3(8)
C11 C12 C13A 109.3(7)
C14A C12 C13A 86.8(9)
C15B C12 C13A 96.5(11)
C3 C2 C1 108.9(3)
C3 C2 C6 123.8(4)
C1 C2 C6 127.3(4)
C3 C2 Ti1 68.89(19)
C1 C2 Ti1 75.03(19)
C6 C2 Ti1 119.7(3)
C19A C16 C18B 67.0(10)
C19A C16 C17 109.8(5)
C18B C16 C17 132.2(8)
C19A C16 C11 116.1(4)
C18B C16 C11 112.7(8)
C17 C16 C11 110.8(3)
C19A C16 C18A 109.5(5)
C18B C16 C18A 46.5(9)
C17 C16 C18A 100.3(4)
C11 C16 C18A 109.3(3)
C19A C16 C19B 32.6(6)
C18B C16 C19B 98.7(11)
C17 C16 C19B 94.3(7)
C11 C16 C19B 97.8(5)
C18A C16 C19B 141.9(7)

loop_
_geom_bond_atom_site_label_1
_geom_bond_atom_site_label_2
_geom_bond_distance
Ti1 N2 1.844(3)
Ti1 C3 2.276(3)
Ti1 Cl2 2.2794(10)
Ti1 Cl1 2.3070(10)
Ti1 N1 2.340(3)
Ti1 C2 2.368(3)
Ti1 C1 2.423(3)
Ti1 B1 2.539(4)
N1 C3 1.402(4)
N1 B1 1.477(5)
N1 C7 1.519(4)
N2 C11 1.266(4)
B1 C1 1.508(5)
B1 C4 1.578(5)
C11 C12 1.561(5)
C11 C16 1.569(5)
C7 C9 1.512(5)
C7 C8 1.519(5)
C7 C10 1.524(5)
C3 C2 1.401(5)
C1 C2 1.411(5)
C1 C5 1.510(5)
C12 C13B 1.482(9)
C12 C14B 1.51(2)
C12 C15A 1.555(7)
C12 C14A 1.577(7)
C12 C15B 1.62(2)
C12 C13A 1.66(2)
C2 C6 1.500(5)
C16 C19A 1.477(7)
C16 C18B 1.52(2)
C16 C17 1.510(6)
C16 C18A 1.615(7)
C16 C19B 1.797(17)
